data_7120086
loop_
_publ_author_name
'Zhang, Zhao-Fei'
'Chen, Kun-Quan'
'Zhang, Chun-Lin'
'Ye, Song'

_publ_section_title
;
 N-heterocyclic carbene-catalyzed synthesis of spirocyclopentene-oxindoles
 from bromoenals.
;
_journal_issue 31
_journal_name_full 'Chemical communications (Cambridge, England)'
_journal_page_first 4327
_journal_page_last 4330
_journal_paper_doi 10.1039/c6cc10304a
_journal_volume 53
_journal_year 2017
_chemical_absolute_configuration ad
_chemical_formula_moiety 'C31 H24 Br N O'
_chemical_formula_sum 'C31 H24 Br N O'
_chemical_formula_weight 506.42
_space_group_crystal_system monoclinic
_space_group_IT_number 4
_space_group_name_Hall 'P 2yb'
_space_group_name_H-M_alt 'P 1 21 1'
_symmetry_space_group_name_Hall 'P 2yb'
_symmetry_space_group_name_H-M 'P 1 21 1'
_atom_sites_solution_hydrogens geom
_atom_sites_solution_primary direct
_audit_creation_date 2016-08-29
_audit_creation_method
;
Olex2 1.2
(compiled 2016.02.19 svn.r3266 for OlexSys, GUI svn.r5155)
;
_audit_update_record
;
2016-12-29 deposited with the CCDC.
2017-03-27 downloaded from the CCDC.
;
_cell_angle_alpha 90
_cell_angle_beta 102.263(10)
_cell_angle_gamma 90
_cell_formula_units_Z 4
_cell_length_a 12.615(5)
_cell_length_b 9.870(4)
_cell_length_c 19.820(9)
_cell_measurement_reflns_used 6728
_cell_measurement_temperature 173.1500
_cell_measurement_theta_max 27.4817
_cell_measurement_theta_min 1.6519
_cell_volume 2411.5(18)
_computing_cell_refinement 'CrystalClear (Rigaku Inc., 2007)'
_computing_data_collection 'CrystalClear (Rigaku Inc., 2007)'
_computing_data_reduction 'CrystalClear (Rigaku Inc., 2007)'
_computing_molecular_graphics 'Olex2 (Dolomanov et al., 2009)'
_computing_publication_material 'CIFTAB (Sheldrick, 2013)'
_computing_structure_refinement 'SHELXL (Sheldrick, 2014)'
_computing_structure_solution
;
'SHELXT (Sheldrick, 2014)'
;
_diffrn_ambient_temperature 173.1500
_diffrn_detector_area_resol_mean 28.5714
_diffrn_measured_fraction_theta_full 0.998
_diffrn_measured_fraction_theta_max 0.998
_diffrn_measurement_details
;
scan:
    Number of images: 360
               Slice: -110.0000 - 70.0000
         Image width: 0.5000
            Exp time: 10.0000
       Rotation axis: Omega
               Omega: 0.0000
                 Chi: 45.0000
                 Phi: 0.0000
                 XTD: 45.1745
              2theta: -19.9484
scan:
    Number of images: 360
               Slice: -110.0000 - 70.0000
         Image width: 0.5000
            Exp time: 10.0000
       Rotation axis: Omega
               Omega: 0.0000
                 Chi: 45.0000
                 Phi: 270.0000
                 XTD: 45.1745
              2theta: -19.9484
scan:
    Number of images: 300
               Slice: -110.0000 - 40.0000
         Image width: 0.5000
            Exp time: 10.0000
       Rotation axis: Omega
               Omega: 0.0000
                 Chi: 45.0000
                 Phi: 180.0000
                 XTD: 45.1745
              2theta: -19.9484
;
_diffrn_measurement_device
;
Saturn724+ (2x2 bin mode)
;
_diffrn_measurement_device_details
;
AFC10: Fixed Chi 2 circle
;
_diffrn_measurement_device_type 'Saturn724+ CCD'
_diffrn_measurement_method '\w scans at fixed \c = 45\%'
_diffrn_orient_matrix_type d*Trek
_diffrn_orient_matrix_UB_11 -0.0148
_diffrn_orient_matrix_UB_12 -0.0734
_diffrn_orient_matrix_UB_13 -0.0312
_diffrn_orient_matrix_UB_21 0.0996
_diffrn_orient_matrix_UB_22 -0.0180
_diffrn_orient_matrix_UB_23 -0.0052
_diffrn_orient_matrix_UB_31 -0.0031
_diffrn_orient_matrix_UB_32 -0.0295
_diffrn_orient_matrix_UB_33 0.0423
_diffrn_radiation_detector CCD
_diffrn_radiation_monochromator 'Graphite Monochromator'
_diffrn_radiation_type MoK\a
_diffrn_radiation_wavelength 0.71073
_diffrn_reflns_av_R_equivalents 0.1054
_diffrn_reflns_av_unetI/netI 0.1252
_diffrn_reflns_Laue_measured_fraction_full 0.998
_diffrn_reflns_Laue_measured_fraction_max 0.998
_diffrn_reflns_limit_h_max 15
_diffrn_reflns_limit_h_min -15
_diffrn_reflns_limit_k_max 11
_diffrn_reflns_limit_k_min -11
_diffrn_reflns_limit_l_max 23
_diffrn_reflns_limit_l_min -23
_diffrn_reflns_number 22968
_diffrn_reflns_point_group_measured_fraction_full 0.994
_diffrn_reflns_point_group_measured_fraction_max 0.994
_diffrn_reflns_theta_full 25.198
_diffrn_reflns_theta_max 25.198
_diffrn_reflns_theta_min 1.760
_diffrn_source 'Sealed Tube'
_diffrn_source_current 30.0000
_diffrn_source_power 1.5000
_diffrn_source_voltage 50.0000
_exptl_absorpt_coefficient_mu 1.729
_exptl_absorpt_correction_T_max 1.00000
_exptl_absorpt_correction_T_min 0.74573
_exptl_absorpt_correction_type multi-scan
_exptl_absorpt_process_details 'CrystalClear (Rigaku Inc., 2007)'
_exptl_crystal_colour Colorless
_exptl_crystal_density_diffrn 1.395
_exptl_crystal_description Plate
_exptl_crystal_F_000 1040
_exptl_crystal_size_max 0.235
_exptl_crystal_size_mid 0.128
_exptl_crystal_size_min 0.071
_refine_diff_density_max 0.430
_refine_diff_density_min -0.449
_refine_diff_density_rms 0.078
_refine_ls_abs_structure_details
;
 Flack x determined using 1550 quotients [(I+)-(I-)]/[(I+)+(I-)]
 (Parsons, Flack and Wagner, Acta Cryst. B69 (2013) 249-259).
;
_refine_ls_abs_structure_Flack 0.021(13)
_refine_ls_extinction_method none
_refine_ls_goodness_of_fit_ref 1.165
_refine_ls_hydrogen_treatment constr
_refine_ls_matrix_type full
_refine_ls_number_parameters 613
_refine_ls_number_reflns 8634
_refine_ls_number_restraints 19
_refine_ls_restrained_S_all 1.166
_refine_ls_R_factor_all 0.1248
_refine_ls_R_factor_gt 0.1015
_refine_ls_shift/su_max 0.001
_refine_ls_shift/su_mean 0.000
_refine_ls_structure_factor_coef Fsqd
_refine_ls_weighting_details 'w=1/[\s^2^(Fo^2^)+4.9160P] where P=(Fo^2^+2Fc^2^)/3'
_refine_ls_weighting_scheme calc
_refine_ls_wR_factor_gt 0.1448
_refine_ls_wR_factor_ref 0.1550
_reflns_Friedel_coverage 0.872
_reflns_Friedel_fraction_full 0.989
_reflns_Friedel_fraction_max 0.989
_reflns_number_gt 6805
_reflns_number_total 8634
_reflns_threshold_expression 'I > 2\s(I)'
_cod_data_source_file c6cc10304a2.cif
_cod_data_source_block sa5000c
_cod_original_cell_volume 2411.7(18)
_cod_database_code 7120086
_shelx_space_group_comment
;
The symmetry employed for this shelxl refinement is uniquely defined
by the following loop, which should always be used as a source of
symmetry information in preference to the above space-group names.
They are only intended as comments.
;
_diffrn_number_total 10795
_olex2_refinement_description
;
1. Fixed Uiso
 At 1.2 times of:
  All C(H) groups, All C(H,H) groups
2. Uiso/Uaniso restraints and constraints
Uanis(C10) \\sim Ueq, Uanis(C22) \\sim Ueq: with sigma of 0.01 and sigma for
terminal atoms of 0.02
Uanis(C4) \\sim Ueq: with sigma of 0.005 and sigma for terminal atoms of 0.01
3.a Ternary CH refined with riding coordinates:
 C2(H2), C2A(H2A)
3.b Secondary CH2 refined with riding coordinates:
 C5(H5A,H5B), C13(H13C,H13D), C5A(H5AA,H5AB), C13A(H13A,H13B)
3.c Aromatic/amide H refined with riding coordinates:
 C10A(H10A), C29(H29), C30(H30), C31A(H31A), C8A(H8A), C3A(H3A), C30A(H30A),
 C31(H31), C18(H18), C16(H16), C28(H28), C27(H27), C9(H9), C9A(H9A), C19(H19),
 C29A(H29A), C21A(H21A), C3(H3), C22A(H22A), C21(H21), C24(H24), C19A(H19A),
 C11(H11), C27A(H27A), C17(H17), C8(H8), C24A(H24A), C28A(H28A), C15(H15),
 C11A(H11A), C17A(H17A), C16A(H16A), C18A(H18A), C15A(H15A), C23A(H23A),
 C10(H10), C23(H23), C22(H22)
;
_shelx_shelxl_version_number 2014/7
_olex2_submission_special_instructions 'No special instructions were received'

loop_
_space_group_symop_operation_xyz
'x, y, z'
'-x, y+1/2, -z'

loop_
_atom_site_label
_atom_site_type_symbol
_atom_site_fract_x
_atom_site_fract_y
_atom_site_fract_z
_atom_site_U_iso_or_equiv
_atom_site_adp_type
_atom_site_occupancy
_atom_site_site_symmetry_order
_atom_site_calc_flag
_atom_site_refinement_flags_posn
_atom_site_refinement_flags_adp
Br1A Br 0.12746(11) 0.46822(15) 0.71451(8) 0.0468(4) Uani 1 1 d . .
Br1 Br 0.88946(13) 0.22387(18) 0.79310(9) 0.0630(6) Uani 1 1 d . .
C10A C 0.0944(10) 1.0060(11) 0.7087(6) 0.027(3) Uani 1 1 d . .
H10A H 0.1074 1.0654 0.7460 0.032 Uiso 1 1 calc R .
O1 O 0.8537(7) 0.3071(9) 0.9774(4) 0.039(2) Uani 1 1 d . .
N1 N 0.9590(7) 0.4663(12) 0.9353(5) 0.031(2) Uani 1 1 d . .
C26 C 0.4962(9) 0.6177(11) 0.8934(6) 0.026(3) Uani 1 1 d . .
C4A C 0.4129(9) 0.8166(11) 0.6282(6) 0.023(3) Uani 1 1 d . .
C29 C 0.3284(10) 0.7774(14) 0.9206(7) 0.041(3) Uani 1 1 d . .
H29 H 0.2720 0.8303 0.9298 0.050 Uiso 1 1 calc R .
C30 C 0.4282(10) 0.7811(14) 0.9646(7) 0.045(4) Uani 1 1 d . .
H30 H 0.4400 0.8373 1.0031 0.053 Uiso 1 1 calc R .
O1A O 0.1662(6) 0.5540(9) 0.5271(5) 0.040(2) Uani 1 1 d . .
C5 C 0.6981(9) 0.5440(13) 0.9240(6) 0.033(3) Uani 1 1 d . .
H5A H 0.7004 0.5006 0.9682 0.039 Uiso 1 1 calc R .
H5B H 0.7199 0.6379 0.9320 0.039 Uiso 1 1 calc R .
C20 C 0.6954(10) 0.2224(12) 0.8456(6) 0.033(3) Uani 1 1 d . .
C31A C 0.5201(10) 0.9277(14) 0.5518(7) 0.048(4) Uani 1 1 d . .
H31A H 0.4679 0.8981 0.5141 0.058 Uiso 1 1 calc R .
C12A C 0.1587(9) 0.8339(12) 0.6395(6) 0.027(3) Uani 1 1 d . .
C8A C -0.0320(10) 0.8976(12) 0.6144(6) 0.032(3) Uani 1 1 d . .
H8A H -0.1021 0.8866 0.5885 0.039 Uiso 1 1 calc R .
C7A C 0.0526(9) 0.8193(11) 0.6014(6) 0.028(3) Uani 1 1 d . .
N1A N 0.0473(7) 0.7131(11) 0.5533(4) 0.028(2) Uani 1 1 d . .
C14A C -0.1299(9) 0.5968(14) 0.5391(7) 0.031(3) Uani 1 1 d . .
C26A C 0.5070(9) 0.8999(12) 0.6172(6) 0.027(3) Uani 1 1 d . .
C7 C 0.9433(9) 0.5591(12) 0.8804(6) 0.031(3) Uani 1 1 d . .
C13 C 1.0613(9) 0.4313(13) 0.9834(6) 0.034(3) Uani 1 1 d . .
H13C H 1.0455 0.3893 1.0244 0.041 Uiso 1 1 calc R .
H13D H 1.1027 0.5132 0.9974 0.041 Uiso 1 1 calc R .
C3A C 0.4105(9) 0.7368(13) 0.6818(6) 0.032(3) Uani 1 1 d . .
H3A H 0.4672 0.7305 0.7203 0.038 Uiso 1 1 calc R .
C30A C 0.6095(11) 0.9990(15) 0.5403(7) 0.051(4) Uani 1 1 d . .
H30A H 0.6180 1.0141 0.4955 0.061 Uiso 1 1 calc R .
C6 C 0.8640(9) 0.3981(13) 0.9374(6) 0.033(3) Uani 1 1 d . .
C31 C 0.5123(10) 0.6999(13) 0.9513(6) 0.040(3) Uani 1 1 d . .
H31 H 0.5796 0.7011 0.9816 0.048 Uiso 1 1 calc R .
C1A C 0.2292(9) 0.7339(14) 0.6131(6) 0.029(3) Uani 1 1 d . .
C1 C 0.7732(8) 0.4694(14) 0.8834(6) 0.031(3) Uani 1 1 d . .
C18 C 1.1534(12) 0.1135(15) 0.9053(8) 0.052(4) Uani 1 1 d . .
H18 H 1.1306 0.0241 0.8978 0.062 Uiso 1 1 calc R .
C16 C 1.2801(12) 0.2878(17) 0.8960(8) 0.055(5) Uani 1 1 d . .
H16 H 1.3414 0.3176 0.8813 0.066 Uiso 1 1 calc R .
C12 C 0.8352(9) 0.5609(12) 0.8471(6) 0.029(3) Uani 1 1 d . .
C5A C 0.3104(8) 0.8062(12) 0.5742(6) 0.030(3) Uani 1 1 d . .
H5AA H 0.3213 0.7525 0.5352 0.036 Uiso 1 1 calc R .
H5AB H 0.2840 0.8951 0.5579 0.036 Uiso 1 1 calc R .
C28 C 0.3111(10) 0.6963(14) 0.8630(7) 0.041(3) Uani 1 1 d . .
H28 H 0.2434 0.6957 0.8331 0.049 Uiso 1 1 calc R .
C27 C 0.3935(10) 0.6153(13) 0.8491(6) 0.032(3) Uani 1 1 d . .
H27 H 0.3808 0.5595 0.8104 0.038 Uiso 1 1 calc R .
C2 C 0.6914(10) 0.3745(13) 0.8307(6) 0.032(3) Uani 1 1 d . .
H2 H 0.7074 0.3871 0.7849 0.039 Uiso 1 1 calc R .
C9 C 0.9883(10) 0.7199(16) 0.8021(8) 0.048(4) Uani 1 1 d . .
H9 H 1.0385 0.7739 0.7864 0.058 Uiso 1 1 calc R .
C14 C 1.1283(10) 0.3346(14) 0.9494(7) 0.037(3) Uani 1 1 d . .
C9A C -0.0096(10) 0.9926(12) 0.6669(6) 0.033(3) Uani 1 1 d . .
H9A H -0.0649 1.0489 0.6746 0.040 Uiso 1 1 calc R .
C25A C 0.2501(11) 0.4103(14) 0.6808(7) 0.041(3) Uani 1 1 d . .
C19 C 1.0954(10) 0.2013(15) 0.9367(7) 0.042(3) Uani 1 1 d . .
H19 H 1.0329 0.1712 0.9498 0.050 Uiso 1 1 calc R .
C29A C 0.6853(10) 1.0471(13) 0.5951(7) 0.038(3) Uani 1 1 d . .
H29A H 0.7444 1.0968 0.5877 0.045 Uiso 1 1 calc R .
C4 C 0.5863(9) 0.5344(12) 0.8789(6) 0.027(3) Uani 1 1 d . U
C13A C -0.0516(10) 0.6731(15) 0.5025(7) 0.044(4) Uani 1 1 d . .
H13A H -0.0319 0.6154 0.4675 0.053 Uiso 1 1 calc R .
H13B H -0.0871 0.7532 0.4799 0.053 Uiso 1 1 calc R .
C2A C 0.3067(10) 0.6575(13) 0.6740(6) 0.034(3) Uani 1 1 d . .
H2A H 0.2785 0.6702 0.7159 0.040 Uiso 1 1 calc R .
C21A C 0.4149(9) 0.4563(14) 0.6426(6) 0.037(3) Uani 1 1 d . .
H21A H 0.4662 0.5168 0.6329 0.044 Uiso 1 1 calc R .
C3 C 0.5840(10) 0.4413(12) 0.8300(6) 0.032(3) Uani 1 1 d . .
H3 H 0.5211 0.4193 0.7981 0.038 Uiso 1 1 calc R .
C22A C 0.4292(12) 0.3172(14) 0.6352(7) 0.049(4) Uani 1 1 d . .
H22A H 0.4885 0.2853 0.6189 0.059 Uiso 1 1 calc R .
C21 C 0.6143(14) 0.1581(15) 0.8712(8) 0.056(4) Uani 1 1 d . .
H21 H 0.5565 0.2091 0.8797 0.068 Uiso 1 1 calc R .
C25 C 0.7771(13) 0.1418(16) 0.8324(7) 0.053(4) Uani 1 1 d . .
C24 C 0.7836(17) 0.0027(19) 0.8453(8) 0.079(7) Uani 1 1 d . .
H24 H 0.8393 -0.0503 0.8354 0.095 Uiso 1 1 calc R .
C19A C -0.1010(10) 0.4730(17) 0.5709(7) 0.047(4) Uani 1 1 d . .
H19A H -0.0344 0.4348 0.5686 0.057 Uiso 1 1 calc R .
C6A C 0.1492(9) 0.6528(12) 0.5597(6) 0.028(3) Uani 1 1 d . .
C11 C 0.8024(10) 0.6400(13) 0.7882(7) 0.037(3) Uani 1 1 d . .
H11 H 0.7309 0.6391 0.7636 0.045 Uiso 1 1 calc R .
C27A C 0.5837(10) 0.9475(17) 0.6709(7) 0.055(4) Uani 1 1 d . .
H27A H 0.5763 0.9305 0.7158 0.066 Uiso 1 1 calc R .
C17 C 1.2466(14) 0.1569(17) 0.8844(8) 0.058(5) Uani 1 1 d . .
H17 H 1.2856 0.0971 0.8628 0.070 Uiso 1 1 calc R .
C8 C 1.0212(11) 0.6383(15) 0.8604(8) 0.050(4) Uani 1 1 d . .
H8 H 1.0928 0.6375 0.8848 0.060 Uiso 1 1 calc R .
C24A C 0.2674(12) 0.2760(15) 0.6748(8) 0.054(4) Uani 1 1 d . .
H24A H 0.2184 0.2144 0.6865 0.064 Uiso 1 1 calc R .
C28A C 0.6731(11) 1.0213(18) 0.6602(8) 0.066(5) Uani 1 1 d . .
H28A H 0.7244 1.0528 0.6978 0.079 Uiso 1 1 calc R .
C15 C 1.2230(11) 0.3775(14) 0.9297(8) 0.047(4) Uani 1 1 d . .
H15 H 1.2480 0.4656 0.9390 0.056 Uiso 1 1 calc R .
C11A C 0.1777(10) 0.9279(11) 0.6927(6) 0.032(3) Uani 1 1 d . .
H11A H 0.2480 0.9390 0.7184 0.038 Uiso 1 1 calc R .
C17A C -0.2669(14) 0.463(2) 0.6079(8) 0.075(6) Uani 1 1 d . .
H17A H -0.3129 0.4184 0.6315 0.090 Uiso 1 1 calc R .
C16A C -0.2989(13) 0.585(2) 0.5766(9) 0.066(5) Uani 1 1 d . .
H16A H -0.3662 0.6210 0.5787 0.080 Uiso 1 1 calc R .
C20A C 0.3236(10) 0.5049(13) 0.6648(6) 0.035(3) Uani 1 1 d . .
C18A C -0.1682(13) 0.4057(17) 0.6055(8) 0.062(5) Uani 1 1 d . .
H18A H -0.1477 0.3231 0.6269 0.075 Uiso 1 1 calc R .
C15A C -0.2302(9) 0.6534(14) 0.5415(7) 0.043(4) Uani 1 1 d . .
H15A H -0.2511 0.7358 0.5200 0.052 Uiso 1 1 calc R .
C23A C 0.3565(13) 0.2286(17) 0.6518(8) 0.062(5) Uani 1 1 d . .
H23A H 0.3666 0.1359 0.6476 0.075 Uiso 1 1 calc R .
C10 C 0.8797(11) 0.7198(15) 0.7676(7) 0.043(4) Uani 1 1 d . U
H10 H 0.8585 0.7756 0.7293 0.051 Uiso 1 1 calc R .
C23 C 0.705(2) -0.049(2) 0.8725(9) 0.087(7) Uani 1 1 d . .
H23 H 0.7103 -0.1407 0.8843 0.105 Uiso 1 1 calc R .
C22 C 0.6170(17) 0.0187(18) 0.8847(10) 0.081(6) Uani 1 1 d . U
H22 H 0.5619 -0.0247 0.9010 0.097 Uiso 1 1 calc R .

loop_
_atom_site_aniso_label
_atom_site_aniso_U_11
_atom_site_aniso_U_22
_atom_site_aniso_U_33
_atom_site_aniso_U_23
_atom_site_aniso_U_13
_atom_site_aniso_U_12
Br1A 0.0350(7) 0.0518(9) 0.0568(10) 0.0030(9) 0.0169(7) -0.0107(8)
Br1 0.0444(9) 0.0868(14) 0.0547(10) -0.0310(10) 0.0032(8) 0.0261(9)
C10A 0.040(7) 0.013(6) 0.025(7) -0.009(5) 0.002(6) 0.001(5)
O1 0.036(5) 0.043(6) 0.039(5) 0.016(5) 0.012(4) 0.004(4)
N1 0.024(5) 0.035(5) 0.036(6) 0.003(6) 0.007(4) -0.004(5)
C26 0.027(6) 0.024(6) 0.025(6) 0.006(5) 0.002(5) -0.007(5)
C4A 0.028(6) 0.018(6) 0.023(6) -0.002(5) 0.009(5) -0.014(5)
C29 0.042(8) 0.055(9) 0.031(8) -0.002(7) 0.018(6) 0.014(7)
C30 0.043(8) 0.040(8) 0.049(9) -0.020(7) 0.005(7) 0.000(7)
O1A 0.028(5) 0.047(6) 0.047(6) -0.013(5) 0.012(4) -0.006(4)
C5 0.027(6) 0.043(8) 0.028(7) 0.002(6) 0.007(5) 0.003(6)
C20 0.056(8) 0.014(6) 0.024(6) -0.003(6) -0.003(6) 0.006(6)
C31A 0.042(8) 0.056(10) 0.041(8) 0.020(7) -0.003(7) -0.021(7)
C12A 0.023(6) 0.032(7) 0.028(7) -0.007(6) 0.006(5) -0.002(5)
C8A 0.042(7) 0.034(7) 0.024(7) 0.004(6) 0.015(6) -0.007(6)
C7A 0.033(7) 0.023(6) 0.031(7) 0.003(6) 0.016(6) 0.006(5)
N1A 0.021(5) 0.042(6) 0.023(5) -0.007(5) 0.008(4) -0.006(5)
C14A 0.019(6) 0.040(7) 0.031(7) -0.003(6) 0.000(5) -0.007(5)
C26A 0.029(6) 0.025(6) 0.027(7) 0.002(5) 0.010(5) -0.002(5)
C7 0.031(7) 0.032(7) 0.035(7) 0.000(6) 0.021(6) 0.011(6)
C13 0.028(6) 0.040(8) 0.032(7) -0.007(6) 0.001(5) 0.009(6)
C3A 0.025(6) 0.031(7) 0.037(7) 0.001(7) 0.003(5) -0.004(6)
C30A 0.050(8) 0.072(12) 0.027(7) 0.009(7) -0.002(6) -0.024(8)
C6 0.026(7) 0.038(8) 0.032(7) -0.006(6) 0.003(6) 0.008(6)
C31 0.035(7) 0.044(9) 0.037(8) -0.002(7) -0.003(6) 0.010(7)
C1A 0.025(6) 0.035(7) 0.026(6) 0.001(6) 0.000(5) -0.007(6)
C1 0.025(6) 0.033(6) 0.034(7) 0.002(7) 0.005(5) -0.014(6)
C18 0.053(10) 0.036(9) 0.058(10) 0.000(8) -0.006(8) -0.002(8)
C16 0.044(9) 0.061(11) 0.067(12) 0.009(9) 0.024(8) 0.023(8)
C12 0.023(6) 0.029(7) 0.038(7) 0.001(6) 0.011(5) 0.004(5)
C5A 0.020(6) 0.032(7) 0.037(7) 0.001(6) 0.006(5) -0.007(5)
C28 0.027(7) 0.051(9) 0.041(8) 0.004(7) 0.001(6) 0.002(6)
C27 0.037(7) 0.037(8) 0.025(7) 0.001(6) 0.016(6) -0.006(6)
C2 0.037(7) 0.038(8) 0.023(7) -0.005(6) 0.009(6) 0.014(6)
C9 0.040(8) 0.042(9) 0.072(11) 0.012(9) 0.036(7) 0.007(7)
C14 0.024(7) 0.047(8) 0.034(7) -0.001(7) -0.005(6) 0.003(6)
C9A 0.037(7) 0.027(8) 0.040(8) 0.006(6) 0.019(6) 0.011(6)
C25A 0.042(8) 0.037(8) 0.040(8) -0.003(7) 0.003(6) 0.003(6)
C19 0.036(7) 0.049(9) 0.041(8) 0.005(7) 0.007(6) 0.012(7)
C29A 0.026(7) 0.040(8) 0.043(9) -0.012(7) 0.000(6) -0.011(6)
C4 0.030(5) 0.022(5) 0.030(5) 0.009(4) 0.008(4) -0.006(4)
C13A 0.028(7) 0.062(10) 0.038(8) 0.000(7) -0.002(6) -0.012(7)
C2A 0.037(7) 0.042(8) 0.023(7) -0.010(6) 0.008(6) -0.006(6)
C21A 0.034(6) 0.034(7) 0.047(8) 0.010(7) 0.017(6) 0.009(7)
C3 0.035(7) 0.019(7) 0.038(7) -0.004(6) 0.002(6) 0.004(6)
C22A 0.058(10) 0.043(9) 0.052(10) 0.008(8) 0.021(8) 0.010(8)
C21 0.080(12) 0.040(9) 0.054(10) -0.006(8) 0.024(9) 0.007(8)
C25 0.073(11) 0.058(10) 0.020(7) -0.005(7) -0.009(7) 0.033(9)
C24 0.121(17) 0.067(15) 0.036(10) -0.010(9) -0.012(10) 0.045(12)
C19A 0.042(7) 0.044(8) 0.051(9) -0.009(9) -0.001(7) -0.012(8)
C6A 0.030(7) 0.028(7) 0.032(7) 0.008(6) 0.019(6) 0.000(5)
C11 0.025(7) 0.047(9) 0.039(8) 0.008(7) 0.004(6) 0.002(6)
C27A 0.048(8) 0.088(13) 0.027(7) 0.001(8) 0.002(6) -0.034(9)
C17 0.076(12) 0.055(11) 0.039(9) 0.002(8) 0.000(9) 0.031(10)
C8 0.038(8) 0.056(10) 0.061(10) 0.008(8) 0.022(7) -0.003(7)
C24A 0.055(10) 0.037(9) 0.074(12) 0.006(8) 0.024(9) 0.005(7)
C28A 0.038(8) 0.107(15) 0.051(10) -0.022(10) 0.005(7) -0.044(9)
C15 0.042(8) 0.034(8) 0.064(10) 0.011(7) 0.012(7) 0.015(7)
C11A 0.040(7) 0.022(7) 0.037(7) 0.005(6) 0.013(6) -0.011(6)
C17A 0.065(11) 0.108(16) 0.054(11) -0.019(12) 0.018(9) -0.070(13)
C16A 0.051(10) 0.085(14) 0.073(13) -0.033(11) 0.035(9) -0.018(10)
C20A 0.032(7) 0.039(9) 0.032(7) -0.006(6) 0.004(6) -0.005(6)
C18A 0.059(10) 0.061(11) 0.058(11) 0.013(9) -0.008(9) -0.033(9)
C15A 0.024(7) 0.050(9) 0.049(9) -0.007(7) -0.005(6) 0.005(6)
C23A 0.076(12) 0.038(9) 0.081(12) -0.008(10) 0.034(10) 0.000(10)
C10 0.045(7) 0.038(8) 0.054(8) 0.013(7) 0.028(6) 0.017(7)
C23 0.17(2) 0.046(12) 0.044(11) 0.005(10) 0.009(13) 0.018(15)
C22 0.104(11) 0.054(9) 0.081(11) 0.013(8) 0.012(9) -0.018(9)

loop_
_atom_type_symbol
_atom_type_description
_atom_type_scat_dispersion_real
_atom_type_scat_dispersion_imag
_atom_type_scat_source
C C 0.0033 0.0016 'International Tables Vol C Tables 4.2.6.8 and 6.1.1.4'
H H 0.0000 0.0000 'International Tables Vol C Tables 4.2.6.8 and 6.1.1.4'
Br Br -0.2901 2.4595 'International Tables Vol C Tables 4.2.6.8 and 6.1.1.4'
N N 0.0061 0.0033 'International Tables Vol C Tables 4.2.6.8 and 6.1.1.4'
O O 0.0106 0.0060 'International Tables Vol C Tables 4.2.6.8 and 6.1.1.4'

loop_
_geom_angle_atom_site_label_1
_geom_angle_atom_site_label_2
_geom_angle_atom_site_label_3
_geom_angle
C9A C10A H10A 121.0
C11A C10A H10A 121.0
C11A C10A C9A 118.0(11)
C7 N1 C13 127.9(10)
C6 N1 C7 111.1(9)
C6 N1 C13 120.8(11)
C31 C26 C27 118.8(11)
C31 C26 C4 120.2(10)
C27 C26 C4 121.0(11)
C26A C4A C5A 121.6(10)
C3A C4A C26A 126.6(11)
C3A C4A C5A 111.6(10)
C30 C29 H29 119.8
C30 C29 C28 120.4(12)
C28 C29 H29 119.8
C29 C30 H30 120.1
C29 C30 C31 119.8(12)
C31 C30 H30 120.1
H5A C5 H5B 108.8
C1 C5 H5A 110.7
C1 C5 H5B 110.7
C4 C5 H5A 110.7
C4 C5 H5B 110.7
C4 C5 C1 105.1(9)
C21 C20 C2 121.5(12)
C25 C20 C2 121.9(13)
C25 C20 C21 116.6(13)
C26A C31A H31A 119.3
C26A C31A C30A 121.4(12)
C30A C31A H31A 119.3
C7A C12A C1A 108.4(9)
C11A C12A C7A 118.1(11)
C11A C12A C1A 133.5(11)
C7A C8A H8A 120.8
C7A C8A C9A 118.4(11)
C9A C8A H8A 120.8
C12A C7A N1A 110.2(9)
C8A C7A C12A 121.9(11)
C8A C7A N1A 127.8(11)
C7A N1A C13A 124.8(10)
C6A N1A C7A 110.2(9)
C6A N1A C13A 125.0(11)
C19A C14A C13A 120.7(12)
C19A C14A C15A 119.4(12)
C15A C14A C13A 119.9(12)
C31A C26A C4A 120.5(11)
C27A C26A C4A 121.9(11)
C27A C26A C31A 117.6(11)
C12 C7 N1 109.9(10)
C8 C7 N1 127.0(12)
C8 C7 C12 123.1(12)
N1 C13 H13C 109.5
N1 C13 H13D 109.5
N1 C13 C14 110.7(10)
H13C C13 H13D 108.1
C14 C13 H13C 109.5
C14 C13 H13D 109.5
C4A C3A H3A 123.4
C4A C3A C2A 113.1(10)
C2A C3A H3A 123.4
C31A C30A H30A 120.0
C29A C30A C31A 120.1(13)
C29A C30A H30A 120.0
O1 C6 N1 126.1(11)
O1 C6 C1 127.8(11)
N1 C6 C1 105.9(10)
C26 C31 C30 120.6(12)
C26 C31 H31 119.7
C30 C31 H31 119.7
C12A C1A C5A 111.6(11)
C12A C1A C2A 111.6(10)
C12A C1A C6A 103.6(9)
C2A C1A C5A 103.2(9)
C6A C1A C5A 107.4(9)
C6A C1A C2A 119.5(11)
C5 C1 C6 107.4(9)
C5 C1 C2 103.6(8)
C6 C1 C2 117.4(11)
C12 C1 C5 114.0(11)
C12 C1 C6 102.9(9)
C12 C1 C2 111.9(10)
C19 C18 H18 119.8
C19 C18 C17 120.5(14)
C17 C18 H18 119.8
C17 C16 H16 119.7
C17 C16 C15 120.5(16)
C15 C16 H16 119.7
C7 C12 C1 109.2(10)
C7 C12 C11 119.6(11)
C11 C12 C1 131.1(11)
C4A C5A C1A 103.5(9)
C4A C5A H5AA 111.1
C4A C5A H5AB 111.1
C1A C5A H5AA 111.1
C1A C5A H5AB 111.1
H5AA C5A H5AB 109.0
C29 C28 H28 119.7
C29 C28 C27 120.6(12)
C27 C28 H28 119.7
C26 C27 H27 120.0
C28 C27 C26 119.9(12)
C28 C27 H27 120.0
C20 C2 C1 117.2(10)
C20 C2 H2 107.4
C1 C2 H2 107.4
C3 C2 C20 115.2(11)
C3 C2 C1 101.8(9)
C3 C2 H2 107.4
C8 C9 H9 120.2
C10 C9 H9 120.2
C10 C9 C8 119.5(13)
C19 C14 C13 120.1(12)
C19 C14 C15 118.5(13)
C15 C14 C13 121.3(12)
C10A C9A H9A 119.2
C8A C9A C10A 121.6(11)
C8A C9A H9A 119.2
C24A C25A Br1A 119.0(11)
C24A C25A C20A 120.5(13)
C20A C25A Br1A 120.5(10)
C18 C19 C14 121.0(14)
C18 C19 H19 119.5
C14 C19 H19 119.5
C30A C29A H29A 120.4
C28A C29A C30A 119.2(13)
C28A C29A H29A 120.4
C26 C4 C5 120.7(10)
C3 C4 C26 128.8(11)
C3 C4 C5 110.5(11)
N1A C13A C14A 110.0(10)
N1A C13A H13A 109.7
N1A C13A H13B 109.7
C14A C13A H13A 109.7
C14A C13A H13B 109.7
H13A C13A H13B 108.2
C3A C2A C1A 102.4(10)
C3A C2A H2A 108.1
C3A C2A C20A 112.5(10)
C1A C2A H2A 108.1
C20A C2A C1A 117.2(10)
C20A C2A H2A 108.1
C22A C21A H21A 119.9
C22A C21A C20A 120.2(13)
C20A C21A H21A 119.9
C2 C3 H3 122.7
C4 C3 C2 114.5(11)
C4 C3 H3 122.7
C21A C22A H22A 120.0
C23A C22A C21A 119.9(14)
C23A C22A H22A 120.0
C20 C21 H21 119.0
C20 C21 C22 121.9(16)
C22 C21 H21 119.0
C20 C25 Br1 118.6(11)
C20 C25 C24 123.6(17)
C24 C25 Br1 117.8(14)
C25 C24 H24 122.1
C23 C24 C25 115.8(18)
C23 C24 H24 122.1
C14A C19A H19A 119.2
C18A C19A C14A 121.6(14)
C18A C19A H19A 119.2
O1A C6A N1A 123.8(11)
O1A C6A C1A 128.8(11)
N1A C6A C1A 107.4(10)
C12 C11 H11 121.1
C10 C11 C12 117.7(12)
C10 C11 H11 121.1
C26A C27A H27A 119.2
C26A C27A C28A 121.6(13)
C28A C27A H27A 119.2
C18 C17 H17 120.3
C16 C17 C18 119.5(15)
C16 C17 H17 120.3
C7 C8 C9 117.4(13)
C7 C8 H8 121.3
C9 C8 H8 121.3
C25A C24A H24A 119.4
C25A C24A C23A 121.2(15)
C23A C24A H24A 119.4
C29A C28A C27A 120.0(13)
C29A C28A H28A 120.0
C27A C28A H28A 120.0
C16 C15 C14 119.9(14)
C16 C15 H15 120.0
C14 C15 H15 120.0
C10A C11A H11A 119.1
C12A C11A C10A 121.7(11)
C12A C11A H11A 119.1
C16A C17A H17A 119.1
C16A C17A C18A 121.7(15)
C18A C17A H17A 119.1
C17A C16A H16A 120.1
C17A C16A C15A 119.7(15)
C15A C16A H16A 120.1
C25A C20A C2A 120.8(11)
C25A C20A C21A 118.0(12)
C21A C20A C2A 121.1(11)
C19A C18A C17A 118.5(16)
C19A C18A H18A 120.7
C17A C18A H18A 120.7
C14A C15A C16A 119.1(14)
C14A C15A H15A 120.5
C16A C15A H15A 120.5
C22A C23A C24A 120.1(16)
C22A C23A H23A 120.0
C24A C23A H23A 120.0
C9 C10 H10 118.8
C11 C10 C9 122.5(13)
C11 C10 H10 118.8
C24 C23 H23 117.0
C24 C23 C22 126(2)
C22 C23 H23 117.0
C21 C22 H22 122.0
C23 C22 C21 116.0(19)
C23 C22 H22 122.0

loop_
_geom_bond_atom_site_label_1
_geom_bond_atom_site_label_2
_geom_bond_distance
Br1A C25A 1.900(13)
Br1 C25 1.934(17)
C10A H10A 0.9300
C10A C9A 1.401(16)
C10A C11A 1.394(16)
O1 C6 1.223(14)
N1 C7 1.403(15)
N1 C13 1.473(14)
N1 C6 1.383(14)
C26 C31 1.384(16)
C26 C27 1.403(16)
C26 C4 1.480(16)
C4A C26A 1.497(15)
C4A C3A 1.328(15)
C4A C5A 1.498(15)
C29 H29 0.9300
C29 C30 1.372(17)
C29 C28 1.373(17)
C30 H30 0.9300
C30 C31 1.399(17)
O1A C6A 1.214(13)
C5 H5A 0.9700
C5 H5B 0.9700
C5 C1 1.553(16)
C5 C4 1.504(15)
C20 C2 1.529(17)
C20 C21 1.388(19)
C20 C25 1.370(18)
C31A H31A 0.9300
C31A C26A 1.369(16)
C31A C30A 1.389(17)
C12A C7A 1.398(15)
C12A C1A 1.495(16)
C12A C11A 1.386(16)
C8A H8A 0.9300
C8A C7A 1.385(16)
C8A C9A 1.386(16)
C7A N1A 1.408(14)
N1A C13A 1.480(14)
N1A C6A 1.399(14)
C14A C13A 1.540(17)
C14A C19A 1.39(2)
C14A C15A 1.393(17)
C26A C27A 1.361(16)
C7 C12 1.383(15)
C7 C8 1.378(17)
C13 H13C 0.9700
C13 H13D 0.9700
C13 C14 1.524(17)
C3A H3A 0.9300
C3A C2A 1.505(16)
C30A H30A 0.9300
C30A C29A 1.370(16)
C6 C1 1.559(16)
C31 H31 0.9300
C1A C5A 1.578(15)
C1A C2A 1.574(16)
C1A C6A 1.525(16)
C1 C12 1.477(16)
C1 C2 1.605(16)
C18 H18 0.9300
C18 C19 1.37(2)
C18 C17 1.39(2)
C16 H16 0.9300
C16 C17 1.36(2)
C16 C15 1.397(19)
C12 C11 1.392(17)
C5A H5AA 0.9700
C5A H5AB 0.9700
C28 H28 0.9300
C28 C27 1.385(17)
C27 H27 0.9300
C2 H2 0.9800
C2 C3 1.504(15)
C9 H9 0.9300
C9 C8 1.397(19)
C9 C10 1.395(17)
C14 C19 1.386(18)
C14 C15 1.400(18)
C9A H9A 0.9300
C25A C24A 1.353(18)
C25A C20A 1.399(17)
C19 H19 0.9300
C29A H29A 0.9300
C29A C28A 1.355(19)
C4 C3 1.330(16)
C13A H13A 0.9700
C13A H13B 0.9700
C2A H2A 0.9800
C2A C20A 1.537(17)
C21A H21A 0.9300
C21A C22A 1.396(19)
C21A C20A 1.402(16)
C3 H3 0.9300
C22A H22A 0.9300
C22A C23A 1.36(2)
C21 H21 0.9300
C21 C22 1.40(2)
C25 C24 1.40(2)
C24 H24 0.9300
C24 C23 1.33(3)
C19A H19A 0.9300
C19A C18A 1.371(19)
C11 H11 0.9300
C11 C10 1.381(18)
C27A H27A 0.9300
C27A C28A 1.397(18)
C17 H17 0.9300
C8 H8 0.9300
C24A H24A 0.9300
C24A C23A 1.381(19)
C28A H28A 0.9300
C15 H15 0.9300
C11A H11A 0.9300
C17A H17A 0.9300
C17A C16A 1.37(3)
C17A C18A 1.38(2)
C16A H16A 0.9300
C16A C15A 1.40(2)
C18A H18A 0.9300
C15A H15A 0.9300
C23A H23A 0.9300
C10 H10 0.9300
C23 H23 0.9300
C23 C22 1.36(3)
C22 H22 0.9300

loop_
_geom_torsion_atom_site_label_1
_geom_torsion_atom_site_label_2
_geom_torsion_atom_site_label_3
_geom_torsion_atom_site_label_4
_geom_torsion
Br1A C25A C24A C23A -178.8(12)
Br1A C25A C20A C2A -0.1(17)
Br1A C25A C20A C21A 177.5(9)
Br1 C25 C24 C23 179.8(13)
O1 C6 C1 C5 64.0(16)
O1 C6 C1 C12 -175.4(12)
O1 C6 C1 C2 -52.0(17)
N1 C7 C12 C1 2.9(14)
N1 C7 C12 C11 -176.0(11)
N1 C7 C8 C9 177.3(13)
N1 C13 C14 C19 -71.3(15)
N1 C13 C14 C15 108.1(14)
N1 C6 C1 C5 -111.2(11)
N1 C6 C1 C12 9.4(13)
N1 C6 C1 C2 132.8(10)
C26 C4 C3 C2 -179.3(11)
C4A C26A C27A C28A 177.8(14)
C4A C3A C2A C1A -15.5(14)
C4A C3A C2A C20A 111.3(12)
C29 C30 C31 C26 1(2)
C29 C28 C27 C26 -1(2)
C30 C29 C28 C27 1(2)
C5 C1 C12 C7 108.5(11)
C5 C1 C12 C11 -72.8(17)
C5 C1 C2 C20 -107.3(12)
C5 C1 C2 C3 19.2(12)
C5 C4 C3 C2 -2.0(15)
C20 C2 C3 C4 116.5(12)
C20 C21 C22 C23 1(3)
C20 C25 C24 C23 -1(2)
C31A C26A C27A C28A 0(2)
C31A C30A C29A C28A 2(2)
C12A C7A N1A C13A -177.5(11)
C12A C7A N1A C6A 1.4(13)
C12A C1A C5A C4A 96.7(11)
C12A C1A C2A C3A -97.0(11)
C12A C1A C2A C20A 139.4(11)
C12A C1A C6A O1A -174.8(12)
C12A C1A C6A N1A 5.4(12)
C8A C7A N1A C13A 5.7(19)
C8A C7A N1A C6A -175.5(11)
C7A C12A C1A C5A 110.8(11)
C7A C12A C1A C2A -134.3(10)
C7A C12A C1A C6A -4.6(13)
C7A C12A C11A C10A 0.3(18)
C7A C8A C9A C10A -3.2(18)
C7A N1A C13A C14A -74.5(15)
C7A N1A C6A O1A 175.8(11)
C7A N1A C6A C1A -4.3(12)
C14A C19A C18A C17A 0(2)
C26A C4A C3A C2A -174.8(11)
C26A C4A C5A C1A -169.6(10)
C26A C31A C30A C29A -2(2)
C26A C27A C28A C29A 0(3)
C7 N1 C13 C14 -78.3(15)
C7 N1 C6 O1 176.5(12)
C7 N1 C6 C1 -8.3(13)
C7 C12 C11 C10 -3.4(19)
C13 N1 C7 C12 179.1(11)
C13 N1 C7 C8 -1(2)
C13 N1 C6 O1 0.7(19)
C13 N1 C6 C1 176.0(10)
C13 C14 C19 C18 179.0(12)
C13 C14 C15 C16 -177.3(12)
C3A C4A C26A C31A 150.4(13)
C3A C4A C26A C27A -28(2)
C3A C4A C5A C1A 15.1(14)
C3A C2A C20A C25A 157.2(11)
C3A C2A C20A C21A -20.4(17)
C30A C31A C26A C4A -176.8(12)
C30A C31A C26A C27A 2(2)
C30A C29A C28A C27A -1(3)
C6 N1 C7 C12 3.7(14)
C6 N1 C7 C8 -175.9(12)
C6 N1 C13 C14 96.6(13)
C6 C1 C12 C7 -7.4(14)
C6 C1 C12 C11 171.3(13)
C6 C1 C2 C20 10.7(15)
C6 C1 C2 C3 137.3(10)
C31 C26 C27 C28 1.2(17)
C31 C26 C4 C5 -3.8(16)
C31 C26 C4 C3 173.3(13)
C1A C12A C7A C8A 179.3(11)
C1A C12A C7A N1A 2.2(14)
C1A C12A C11A C10A -176.8(13)
C1A C2A C20A C25A -84.4(15)
C1A C2A C20A C21A 98.0(14)
C1 C5 C4 C26 -167.4(10)
C1 C5 C4 C3 15.1(13)
C1 C12 C11 C10 177.9(13)
C1 C2 C3 C4 -11.4(14)
C12 C7 C8 C9 -2(2)
C12 C1 C2 C20 129.4(12)
C12 C1 C2 C3 -104.0(11)
C12 C11 C10 C9 2(2)
C5A C4A C26A C31A -24.1(18)
C5A C4A C26A C27A 157.6(13)
C5A C4A C3A C2A 0.2(15)
C5A C1A C2A C3A 23.0(12)
C5A C1A C2A C20A -100.6(12)
C5A C1A C6A O1A 67.0(16)
C5A C1A C6A N1A -112.9(10)
C28 C29 C30 C31 -1(2)
C27 C26 C31 C30 -1.2(19)
C27 C26 C4 C5 176.1(11)
C27 C26 C4 C3 -6.8(18)
C2 C20 C21 C22 179.7(14)
C2 C20 C25 Br1 -0.5(16)
C2 C20 C25 C24 -180.0(13)
C2 C1 C12 C7 -134.4(10)
C2 C1 C12 C11 44.4(19)
C9A C10A C11A C12A -3.4(18)
C9A C8A C7A C12A -0.1(18)
C9A C8A C7A N1A 176.5(11)
C25A C24A C23A C22A 1(3)
C19 C18 C17 C16 0(2)
C19 C14 C15 C16 2(2)
C4 C26 C31 C30 178.6(12)
C4 C26 C27 C28 -178.7(11)
C4 C5 C1 C6 -145.7(10)
C4 C5 C1 C12 101.0(11)
C4 C5 C1 C2 -20.9(12)
C13A N1A C6A O1A -5.3(18)
C13A N1A C6A C1A 174.5(11)
C13A C14A C19A C18A 177.9(13)
C13A C14A C15A C16A -178.2(13)
C2A C1A C5A C4A -23.2(12)
C2A C1A C6A O1A -50.0(18)
C2A C1A C6A N1A 130.2(11)
C21A C22A C23A C24A 1(2)
C22A C21A C20A C25A 1.8(19)
C22A C21A C20A C2A 179.4(12)
C21 C20 C2 C1 106.3(14)
C21 C20 C2 C3 -13.4(17)
C21 C20 C25 Br1 177.5(10)
C21 C20 C25 C24 -2(2)
C25 C20 C2 C1 -75.8(14)
C25 C20 C2 C3 164.5(11)
C25 C20 C21 C22 2(2)
C25 C24 C23 C22 4(3)
C24 C23 C22 C21 -4(3)
C19A C14A C13A N1A -64.2(17)
C19A C14A C15A C16A 1(2)
C6A N1A C13A C14A 106.8(13)
C6A C1A C5A C4A -150.3(10)
C6A C1A C2A C3A 142.1(11)
C6A C1A C2A C20A 18.5(16)
C17 C18 C19 C14 -1(2)
C17 C16 C15 C14 -3(2)
C8 C7 C12 C1 -177.4(12)
C8 C7 C12 C11 3.7(19)
C8 C9 C10 C11 -1(2)
C24A C25A C20A C2A -177.7(13)
C24A C25A C20A C21A 0(2)
C15 C16 C17 C18 1(2)
C15 C14 C19 C18 0(2)
C11A C10A C9A C8A 4.9(18)
C11A C12A C7A C8A 1.5(18)
C11A C12A C7A N1A -175.6(10)
C11A C12A C1A C5A -71.9(17)
C11A C12A C1A C2A 43.0(19)
C11A C12A C1A C6A 172.8(13)
C17A C16A C15A C14A 0(2)
C16A C17A C18A C19A 0(2)
C20A C25A C24A C23A -1(2)
C20A C21A C22A C23A -2(2)
C18A C17A C16A C15A 0(3)
C15A C14A C13A N1A 114.7(13)
C15A C14A C19A C18A -1(2)
C10 C9 C8 C7 1(2)
